data_4026601
loop_
_publ_author_name
'B. V. Subba Reddy'
'Prashant Borkar'
'J. S. Yadav'
'B. Sridhar'
'Ren\'e Gr\'ee'

_publ_section_title
;
 Tandem Prins/Friedel-Crafts Cyclization for Stereoselective Synthesis of
 Heterotricyclic Systems
;
_journal_name_full 'Journal of Organic Chemistry'
_journal_page_first 7677
_journal_page_last 7690
_journal_paper_doi 10.1021/jo201027u
_journal_volume 76
_journal_year 2011
_chemical_formula_moiety 'C19 H19 F S'
_chemical_formula_sum 'C19 H19 F S'
_chemical_formula_weight 298.40
_chemical_name_systematic
; 
(4S,4aS,10bR)-4-(2-fluorophenyl)-2,4,4a,5,6,10b-hexahydro-1H-benzo
[f]isothiochromene 
;
_space_group_IT_number 14
_symmetry_cell_setting monoclinic
_symmetry_space_group_name_Hall '-P 2yn'
_symmetry_space_group_name_H-M 'P 1 21/n 1'
_atom_sites_solution_hydrogens geom
_atom_sites_solution_primary direct
_atom_sites_solution_secondary difmap
_audit_creation_method SHELXL-97
_cell_angle_alpha 90.00
_cell_angle_beta 116.270(2)
_cell_angle_gamma 90.00
_cell_formula_units_Z 4
_cell_length_a 12.988(2)
_cell_length_b 9.8609(15)
_cell_length_c 13.352(2)
_cell_measurement_reflns_used 5140
_cell_measurement_temperature 294(2)
_cell_measurement_theta_max 27.78
_cell_measurement_theta_min 2.68
_cell_volume 1533.4(4)
_computing_cell_refinement 'SAINT (Bruker, 2001)'
_computing_data_collection 'SMART (Bruker, 2001)'
_computing_data_reduction SAINT
_computing_molecular_graphics 'SHELXTL/PC (Sheldrick, 1990)'
_computing_publication_material SHELXL97
_computing_structure_refinement 'SHELXL-97 (Sheldrick, 2008)'
_computing_structure_solution 'SHELXS-97 (Sheldrick, 2008)'
_diffrn_ambient_temperature 294(2)
_diffrn_measured_fraction_theta_full 1.000
_diffrn_measured_fraction_theta_max 1.000
_diffrn_measurement_device 'Bruker SMART APEX CCD area-detector'
_diffrn_measurement_device_type 'CCD Area Detector'
_diffrn_measurement_method '\w scan'
_diffrn_radiation_monochromator graphite
_diffrn_radiation_source 'fine-focus sealed tube'
_diffrn_radiation_type MoK\a
_diffrn_radiation_wavelength 0.71073
_diffrn_reflns_av_R_equivalents 0.0238
_diffrn_reflns_av_sigmaI/netI 0.0180
_diffrn_reflns_limit_h_max 15
_diffrn_reflns_limit_h_min -15
_diffrn_reflns_limit_k_max 11
_diffrn_reflns_limit_k_min -11
_diffrn_reflns_limit_l_max 15
_diffrn_reflns_limit_l_min -15
_diffrn_reflns_number 14359
_diffrn_reflns_theta_full 25.00
_diffrn_reflns_theta_max 25.00
_diffrn_reflns_theta_min 1.82
_diffrn_standards_number 0
_exptl_absorpt_coefficient_mu 0.212
_exptl_absorpt_correction_type none
_exptl_crystal_colour colorless
_exptl_crystal_density_diffrn 1.293
_exptl_crystal_description block
_exptl_crystal_F_000 632
_exptl_crystal_size_max 0.15
_exptl_crystal_size_mid 0.12
_exptl_crystal_size_min 0.06
_refine_diff_density_max 0.340
_refine_diff_density_min -0.180
_refine_diff_density_rms 0.038
_refine_ls_extinction_method none
_refine_ls_goodness_of_fit_ref 1.015
_refine_ls_hydrogen_treatment constr
_refine_ls_matrix_type full
_refine_ls_number_parameters 190
_refine_ls_number_reflns 2701
_refine_ls_number_restraints 0
_refine_ls_restrained_S_all 1.015
_refine_ls_R_factor_all 0.0471
_refine_ls_R_factor_gt 0.0389
_refine_ls_shift/su_max 0.000
_refine_ls_shift/su_mean 0.000
_refine_ls_structure_factor_coef Fsqd
_refine_ls_weighting_details 'calc w=1/[\s^2^(Fo^2^)+(0.0607P)^2^+0.3946P] where P=(Fo^2^+2Fc^2^)/3'
_refine_ls_weighting_scheme calc
_refine_ls_wR_factor_gt 0.1040
_refine_ls_wR_factor_ref 0.1106
_reflns_number_gt 2246
_reflns_number_total 2701
_reflns_threshold_expression I>2\s(I)
_cod_data_source_file jo201027u_si_001_3.cif
_cod_data_source_block aj30
_cod_original_sg_symbol_H-M 'P 21/n'
_cod_database_code 4026601

loop_
_symmetry_equiv_pos_as_xyz
'x, y, z'
'-x+1/2, y+1/2, -z+1/2'
'-x, -y, -z'
'x-1/2, -y-1/2, z-1/2'

loop_
_atom_site_label
_atom_site_type_symbol
_atom_site_fract_x
_atom_site_fract_y
_atom_site_fract_z
_atom_site_U_iso_or_equiv
_atom_site_adp_type
_atom_site_occupancy
_atom_site_symmetry_multiplicity
_atom_site_calc_flag
_atom_site_refinement_flags
C1 C 1.01060(14) 0.23460(17) 0.83978(13) 0.0444(4) Uani 1 1 d .
C2 C 1.07918(15) 0.2492(2) 0.78461(16) 0.0552(5) Uani 1 1 d .
H2 H 1.1525 0.2853 0.8231 0.066 Uiso 1 1 calc R
C3 C 1.04148(17) 0.2118(2) 0.67497(17) 0.0609(5) Uani 1 1 d .
H3 H 1.0884 0.2237 0.6395 0.073 Uiso 1 1 calc R
C4 C 0.93372(17) 0.1566(2) 0.61799(16) 0.0592(5) Uani 1 1 d .
H4 H 0.9069 0.1319 0.5434 0.071 Uiso 1 1 calc R
C5 C 0.86578(16) 0.13809(19) 0.67182(14) 0.0510(4) Uani 1 1 d .
H5 H 0.7937 0.0988 0.6330 0.061 Uiso 1 1 calc R
C6 C 0.90159(14) 0.17644(16) 0.78294(13) 0.0407(4) Uani 1 1 d .
C7 C 0.82035(14) 0.16230(16) 0.83689(13) 0.0412(4) Uani 1 1 d .
H7 H 0.7628 0.2342 0.8048 0.049 Uiso 1 1 calc R
C8 C 0.87959(14) 0.18697(17) 0.96385(13) 0.0423(4) Uani 1 1 d .
H8 H 0.9276 0.1078 0.9992 0.051 Uiso 1 1 calc R
C9 C 0.95789(16) 0.31021(19) 0.99074(15) 0.0523(4) Uani 1 1 d .
H9A H 0.9136 0.3886 0.9508 0.063 Uiso 1 1 calc R
H9B H 0.9904 0.3293 1.0701 0.063 Uiso 1 1 calc R
C10 C 1.05368(15) 0.2849(2) 0.95762(15) 0.0546(5) Uani 1 1 d .
H10A H 1.0959 0.3686 0.9656 0.066 Uiso 1 1 calc R
H10B H 1.1064 0.2187 1.0081 0.066 Uiso 1 1 calc R
C11 C 0.75410(16) 0.02804(19) 0.80755(16) 0.0531(5) Uani 1 1 d .
H11A H 0.7212 0.0144 0.7274 0.064 Uiso 1 1 calc R
H11B H 0.8073 -0.0457 0.8430 0.064 Uiso 1 1 calc R
C12 C 0.65905(17) 0.0232(2) 0.84392(17) 0.0600(5) Uani 1 1 d .
H12A H 0.6187 -0.0625 0.8207 0.072 Uiso 1 1 calc R
H12B H 0.6046 0.0952 0.8068 0.072 Uiso 1 1 calc R
C13 C 0.79034(15) 0.19943(18) 1.00919(14) 0.0469(4) Uani 1 1 d .
H13 H 0.7350 0.2693 0.9655 0.056 Uiso 1 1 calc R
C14 C 0.83775(15) 0.23842(18) 1.13091(14) 0.0468(4) Uani 1 1 d .
C15 C 0.90817(17) 0.1540(2) 1.21742(16) 0.0600(5) Uani 1 1 d .
H15 H 0.9302 0.0706 1.2007 0.072 Uiso 1 1 calc R
C16 C 0.94618(19) 0.1914(2) 1.32778(16) 0.0661(6) Uani 1 1 d .
H16 H 0.9933 0.1330 1.3842 0.079 Uiso 1 1 calc R
C17 C 0.91503(18) 0.3139(2) 1.35488(16) 0.0632(5) Uani 1 1 d .
H17 H 0.9403 0.3382 1.4294 0.076 Uiso 1 1 calc R
C18 C 0.84661(18) 0.4004(2) 1.27174(16) 0.0598(5) Uani 1 1 d .
H18 H 0.8249 0.4839 1.2887 0.072 Uiso 1 1 calc R
C19 C 0.81088(16) 0.36121(19) 1.16307(15) 0.0509(4) Uani 1 1 d .
F1 F 0.74245(12) 0.44876(12) 1.08153(10) 0.0776(4) Uani 1 1 d .
S1 S 0.71151(5) 0.04116(6) 0.99242(4) 0.06257(19) Uani 1 1 d .

loop_
_atom_site_aniso_label
_atom_site_aniso_U_11
_atom_site_aniso_U_22
_atom_site_aniso_U_33
_atom_site_aniso_U_23
_atom_site_aniso_U_13
_atom_site_aniso_U_12
C1 0.0426(9) 0.0434(9) 0.0441(9) 0.0064(7) 0.0165(7) 0.0029(7)
C2 0.0438(10) 0.0612(12) 0.0610(11) 0.0066(9) 0.0237(9) 0.0010(8)
C3 0.0626(12) 0.0692(13) 0.0628(12) 0.0071(10) 0.0385(10) 0.0058(10)
C4 0.0701(12) 0.0673(12) 0.0453(10) 0.0002(9) 0.0300(10) 0.0024(10)
C5 0.0501(10) 0.0582(11) 0.0412(9) 0.0001(8) 0.0169(8) -0.0027(8)
C6 0.0434(9) 0.0385(8) 0.0378(8) 0.0050(7) 0.0157(7) 0.0024(7)
C7 0.0420(8) 0.0405(9) 0.0382(8) -0.0004(7) 0.0151(7) -0.0015(7)
C8 0.0465(9) 0.0409(9) 0.0376(8) 0.0009(7) 0.0169(7) -0.0023(7)
C9 0.0603(11) 0.0501(10) 0.0426(9) -0.0049(8) 0.0193(8) -0.0096(8)
C10 0.0467(10) 0.0618(11) 0.0474(10) -0.0016(9) 0.0137(8) -0.0121(8)
C11 0.0608(11) 0.0507(10) 0.0488(10) -0.0101(8) 0.0252(9) -0.0132(8)
C12 0.0603(11) 0.0639(12) 0.0576(11) -0.0135(9) 0.0276(10) -0.0239(9)
C13 0.0519(10) 0.0453(9) 0.0432(9) 0.0011(7) 0.0207(8) 0.0001(7)
C14 0.0535(10) 0.0486(10) 0.0433(9) 0.0017(8) 0.0260(8) -0.0023(8)
C15 0.0740(13) 0.0556(11) 0.0507(11) 0.0036(9) 0.0279(10) 0.0086(10)
C16 0.0797(14) 0.0719(14) 0.0428(10) 0.0108(9) 0.0237(10) 0.0056(11)
C17 0.0772(13) 0.0753(14) 0.0441(10) -0.0059(10) 0.0334(10) -0.0113(11)
C18 0.0760(13) 0.0576(11) 0.0583(12) -0.0065(9) 0.0410(11) -0.0023(10)
C19 0.0583(11) 0.0507(10) 0.0495(10) 0.0052(8) 0.0291(9) 0.0009(8)
F1 0.1010(10) 0.0618(7) 0.0623(7) 0.0079(6) 0.0291(7) 0.0251(6)
S1 0.0703(4) 0.0685(4) 0.0561(3) -0.0018(2) 0.0345(3) -0.0206(2)

loop_
_atom_type_symbol
_atom_type_description
_atom_type_scat_dispersion_real
_atom_type_scat_dispersion_imag
_atom_type_scat_source
C C 0.0033 0.0016 'International Tables Vol C Tables 4.2.6.8 and 6.1.1.4'
H H 0.0000 0.0000 'International Tables Vol C Tables 4.2.6.8 and 6.1.1.4'
F F 0.0171 0.0103 'International Tables Vol C Tables 4.2.6.8 and 6.1.1.4'
S S 0.1246 0.1234 'International Tables Vol C Tables 4.2.6.8 and 6.1.1.4'

loop_
_geom_angle_atom_site_label_1
_geom_angle_atom_site_label_2
_geom_angle_atom_site_label_3
_geom_angle
C2 C1 C6 119.09(16)
C2 C1 C10 119.42(15)
C6 C1 C10 121.47(15)
C3 C2 C1 121.79(17)
C3 C2 H2 119.1
C1 C2 H2 119.1
C2 C3 C4 119.45(17)
C2 C3 H3 120.3
C4 C3 H3 120.3
C5 C4 C3 119.65(18)
C5 C4 H4 120.2
C3 C4 H4 120.2
C4 C5 C6 122.05(17)
C4 C5 H5 119.0
C6 C5 H5 119.0
C5 C6 C1 117.94(15)
C5 C6 C7 120.17(14)
C1 C6 C7 121.79(14)
C6 C7 C11 112.70(14)
C6 C7 C8 113.12(13)
C11 C7 C8 111.62(13)
C6 C7 H7 106.3
C11 C7 H7 106.3
C8 C7 H7 106.3
C9 C8 C13 112.71(14)
C9 C8 C7 110.00(13)
C13 C8 C7 110.55(13)
C9 C8 H8 107.8
C13 C8 H8 107.8
C7 C8 H8 107.8
C10 C9 C8 110.44(15)
C10 C9 H9A 109.6
C8 C9 H9A 109.6
C10 C9 H9B 109.6
C8 C9 H9B 109.6
H9A C9 H9B 108.1
C1 C10 C9 112.77(14)
C1 C10 H10A 109.0
C9 C10 H10A 109.0
C1 C10 H10B 109.0
C9 C10 H10B 109.0
H10A C10 H10B 107.8
C12 C11 C7 112.99(15)
C12 C11 H11A 109.0
C7 C11 H11A 109.0
C12 C11 H11B 109.0
C7 C11 H11B 109.0
H11A C11 H11B 107.8
C11 C12 S1 112.70(14)
C11 C12 H12A 109.1
S1 C12 H12A 109.1
C11 C12 H12B 109.1
S1 C12 H12B 109.1
H12A C12 H12B 107.8
C14 C13 C8 115.23(14)
C14 C13 S1 106.80(11)
C8 C13 S1 111.37(12)
C14 C13 H13 107.7
C8 C13 H13 107.7
S1 C13 H13 107.7
C19 C14 C15 115.55(16)
C19 C14 C13 121.28(16)
C15 C14 C13 123.16(16)
C16 C15 C14 121.36(19)
C16 C15 H15 119.3
C14 C15 H15 119.3
C17 C16 C15 120.54(19)
C17 C16 H16 119.7
C15 C16 H16 119.7
C18 C17 C16 119.70(18)
C18 C17 H17 120.1
C16 C17 H17 120.1
C19 C18 C17 118.52(19)
C19 C18 H18 120.7
C17 C18 H18 120.7
F1 C19 C18 117.54(17)
F1 C19 C14 118.15(16)
C18 C19 C14 124.30(18)
C12 S1 C13 97.92(8)

loop_
_geom_bond_atom_site_label_1
_geom_bond_atom_site_label_2
_geom_bond_distance
C1 C2 1.392(2)
C1 C6 1.399(2)
C1 C10 1.502(2)
C2 C3 1.373(3)
C2 H2 0.9300
C3 C4 1.375(3)
C3 H3 0.9300
C4 C5 1.375(3)
C4 H4 0.9300
C5 C6 1.396(2)
C5 H5 0.9300
C6 C7 1.525(2)
C7 C11 1.532(2)
C7 C8 1.539(2)
C7 H7 0.9800
C8 C9 1.522(2)
C8 C13 1.532(2)
C8 H8 0.9800
C9 C10 1.514(3)
C9 H9A 0.9700
C9 H9B 0.9700
C10 H10A 0.9700
C10 H10B 0.9700
C11 C12 1.514(3)
C11 H11A 0.9700
C11 H11B 0.9700
C12 S1 1.798(2)
C12 H12A 0.9700
C12 H12B 0.9700
C13 C14 1.511(2)
C13 S1 1.8252(18)
C13 H13 0.9800
C14 C19 1.380(3)
C14 C15 1.389(2)
C15 C16 1.381(3)
C15 H15 0.9300
C16 C17 1.373(3)
C16 H16 0.9300
C17 C18 1.369(3)
C17 H17 0.9300
C18 C19 1.369(3)
C18 H18 0.9300
C19 F1 1.365(2)

loop_
_geom_torsion_atom_site_label_1
_geom_torsion_atom_site_label_2
_geom_torsion_atom_site_label_3
_geom_torsion_atom_site_label_4
_geom_torsion
C6 C1 C2 C3 1.9(3)
C10 C1 C2 C3 -176.37(18)
C1 C2 C3 C4 -0.9(3)
C2 C3 C4 C5 -0.8(3)
C3 C4 C5 C6 1.4(3)
C4 C5 C6 C1 -0.4(3)
C4 C5 C6 C7 176.07(16)
C2 C1 C6 C5 -1.3(2)
C10 C1 C6 C5 177.00(16)
C2 C1 C6 C7 -177.66(15)
C10 C1 C6 C7 0.6(2)
C5 C6 C7 C11 42.8(2)
C1 C6 C7 C11 -140.87(16)
C5 C6 C7 C8 170.63(15)
C1 C6 C7 C8 -13.1(2)
C6 C7 C8 C9 43.61(19)
C11 C7 C8 C9 171.97(14)
C6 C7 C8 C13 168.73(13)
C11 C7 C8 C13 -62.91(18)
C13 C8 C9 C10 172.58(14)
C7 C8 C9 C10 -63.55(18)
C2 C1 C10 C9 158.71(17)
C6 C1 C10 C9 -19.6(2)
C8 C9 C10 C1 50.8(2)
C6 C7 C11 C12 -170.11(15)
C8 C7 C11 C12 61.3(2)
C7 C11 C12 S1 -60.8(2)
C9 C8 C13 C14 -50.3(2)
C7 C8 C13 C14 -173.86(14)
C9 C8 C13 S1 -172.12(12)
C7 C8 C13 S1 64.31(16)
C8 C13 C14 C19 113.78(18)
S1 C13 C14 C19 -121.95(16)
C8 C13 C14 C15 -67.7(2)
S1 C13 C14 C15 56.6(2)
C19 C14 C15 C16 1.1(3)
C13 C14 C15 C16 -177.50(18)
C14 C15 C16 C17 0.0(3)
C15 C16 C17 C18 -0.6(3)
C16 C17 C18 C19 0.1(3)
C17 C18 C19 F1 179.80(17)
C17 C18 C19 C14 1.1(3)
C15 C14 C19 F1 179.61(16)
C13 C14 C19 F1 -1.8(2)
C15 C14 C19 C18 -1.7(3)
C13 C14 C19 C18 176.97(17)
C11 C12 S1 C13 54.28(16)
C14 C13 S1 C12 177.00(13)
C8 C13 S1 C12 -56.40(14)
